data_2240096
loop_
_publ_author_name
'Choi, Hong Dae'
'Lee, Uk'

_publ_section_title
;
 Crystal structure of 2,5-dimethyl-3-(2-methylphenylsulfonyl)-1-benzofuran
;
_journal_coeditor_code SU5004
_journal_issue 11
_journal_name_full 'Acta Crystallographica Section E'
_journal_page_first o1181
_journal_page_last o1182
_journal_paper_doi 10.1107/S1600536814022788
_journal_volume 70
_journal_year 2014
_chemical_formula_iupac 'C17 H16 O3 S'
_chemical_formula_moiety 'C17 H16 O3 S'
_chemical_formula_sum 'C17 H16 O3 S'
_chemical_formula_weight 300.36
_chemical_melting_point_gt 386
_chemical_melting_point_lt 385
_chemical_name_systematic
;
2,5-Dimethyl-3-(2-methylphenylsulfonyl)-1-benzofuran
;
_space_group_IT_number 14
_symmetry_cell_setting monoclinic
_symmetry_space_group_name_Hall '-P 2ybc'
_symmetry_space_group_name_H-M 'P 1 21/c 1'
_atom_sites_solution_hydrogens difmap
_atom_sites_solution_primary direct
_atom_sites_solution_secondary difmap
_audit_creation_method 'form.cif (version 2.0)'
_cell_angle_alpha 90.00
_cell_angle_beta 95.2960(10)
_cell_angle_gamma 90.00
_cell_formula_units_Z 8
_cell_length_a 16.7338(4)
_cell_length_b 8.0646(2)
_cell_length_c 21.8195(6)
_cell_measurement_reflns_used 5209
_cell_measurement_temperature 173(2)
_cell_measurement_theta_max 26.56
_cell_measurement_theta_min 2.33
_cell_volume 2932.00(13)
_computing_cell_refinement
;
<i>SAINT</i> (Bruker, 2009)
;
_computing_data_collection
;
<i>APEX2</i> (Bruker, 2009)
;
_computing_data_reduction
;
<i>SAINT</i> (Bruker, 2009)
;
_computing_molecular_graphics
;
<i>ORTEP-3 for Windows </i> (Farrugia, 2012) and <i>DIAMOND</i>
(Brandenburg,
1998)
;
_computing_publication_material
;
<i>SHELXL97</i> (Sheldrick, 2008)
;
_computing_structure_refinement
;
<i>SHELXL97</i> (Sheldrick, 2008)
;
_computing_structure_solution
;
<i>SHELXS97</i> (Sheldrick, 2008)
;
_diffrn_ambient_temperature 173(2)
_diffrn_detector_area_resol_mean 10.0
_diffrn_measured_fraction_theta_full 0.999
_diffrn_measured_fraction_theta_max 0.999
_diffrn_measurement_device_type 'Bruker SMART APEXII CCD'
_diffrn_measurement_method '\f and \w scans'
_diffrn_radiation_monochromator 'graphite multilayer'
_diffrn_radiation_source 'rotating anode'
_diffrn_radiation_type MoK\a
_diffrn_radiation_wavelength 0.71073
_diffrn_reflns_av_R_equivalents 0.0416
_diffrn_reflns_av_sigmaI/netI 0.0362
_diffrn_reflns_limit_h_max 21
_diffrn_reflns_limit_h_min -21
_diffrn_reflns_limit_k_max 10
_diffrn_reflns_limit_k_min -9
_diffrn_reflns_limit_l_max 28
_diffrn_reflns_limit_l_min -23
_diffrn_reflns_number 27259
_diffrn_reflns_theta_full 27.55
_diffrn_reflns_theta_max 27.55
_diffrn_reflns_theta_min 1.87
_diffrn_standards_number 0
_exptl_absorpt_coefficient_mu 0.228
_exptl_absorpt_correction_T_max 0.9495
_exptl_absorpt_correction_T_min 0.8792
_exptl_absorpt_correction_type multi-scan
_exptl_absorpt_process_details
;
(<i>SADABS</i>; Bruker, 2009)
;
_exptl_crystal_colour colourless
_exptl_crystal_density_diffrn 1.361
_exptl_crystal_density_method 'not measured'
_exptl_crystal_description block
_exptl_crystal_F_000 1264
_exptl_crystal_size_max 0.58
_exptl_crystal_size_mid 0.37
_exptl_crystal_size_min 0.23
_refine_diff_density_max 0.342
_refine_diff_density_min -0.442
_refine_ls_extinction_method none
_refine_ls_goodness_of_fit_ref 1.040
_refine_ls_hydrogen_treatment constr
_refine_ls_matrix_type full
_refine_ls_number_parameters 385
_refine_ls_number_reflns 6773
_refine_ls_number_restraints 0
_refine_ls_restrained_S_all 1.040
_refine_ls_R_factor_all 0.0568
_refine_ls_R_factor_gt 0.0426
_refine_ls_shift/su_max 0.001
_refine_ls_shift/su_mean 0.000
_refine_ls_structure_factor_coef Fsqd
_refine_ls_weighting_details 'calc w=1/[\s^2^(Fo^2^)+(0.0560P)^2^+1.1004P] where P=(Fo^2^+2Fc^2^)/3'
_refine_ls_weighting_scheme calc
_refine_ls_wR_factor_gt 0.1089
_refine_ls_wR_factor_ref 0.1184
_reflns_number_gt 5313
_reflns_number_total 6773
_reflns_threshold_expression I>2\s(I)
_cod_data_source_file su5004sup1.cif
_cod_data_source_block I
_cod_original_sg_symbol_H-M 'P 21/c  '
_cod_database_code 2240096
_cod_database_fobs_code 2240096

loop_
_symmetry_equiv_pos_as_xyz
'x, y, z'
'-x, y+1/2, -z+1/2'
'-x, -y, -z'
'x, -y-1/2, z-1/2'

loop_
_atom_site_type_symbol
_atom_site_label
_atom_site_fract_x
_atom_site_fract_y
_atom_site_fract_z
_atom_site_U_iso_or_equiv
_atom_site_adp_type
_atom_site_calc_flag
_atom_site_refinement_flags
_atom_site_occupancy
_atom_site_symmetry_multiplicity
S S1 0.29003(3) 0.10514(6) 0.48076(2) 0.02658(12) Uani d . 1 2
O O3 0.28718(8) -0.06396(16) 0.50124(6) 0.0361(3) Uani d . 1 2
O O1 0.51121(7) 0.27240(17) 0.48421(6) 0.0336(3) Uani d . 1 2
O O2 0.26309(8) 0.14295(19) 0.41824(6) 0.0388(3) Uani d . 1 2
C C1 0.38848(10) 0.1730(2) 0.49575(8) 0.0257(4) Uani d . 1 2
C C2 0.43612(10) 0.1551(2) 0.55426(8) 0.0245(4) Uani d . 1 2
C C3 0.42259(10) 0.0982(2) 0.61259(8) 0.0261(4) Uani d . 1 2
H H3 0.3718 0.0542 0.6201 0.031 Uiso calc R 1 2
C C4 0.48413(11) 0.1065(2) 0.65957(9) 0.0306(4) Uani d . 1 2
C C5 0.55882(11) 0.1708(3) 0.64695(9) 0.0356(4) Uani d . 1 2
H H5 0.6008 0.1757 0.6794 0.043 Uiso calc R 1 2
C C6 0.57388(11) 0.2272(3) 0.58951(10) 0.0355(4) Uani d . 1 2
H H6 0.6249 0.2694 0.5815 0.043 Uiso calc R 1 2
C C7 0.51090(10) 0.2191(2) 0.54429(8) 0.0285(4) Uani d . 1 2
C C8 0.43609(11) 0.2433(2) 0.45585(8) 0.0302(4) Uani d . 1 2
C C9 0.47128(13) 0.0478(3) 0.72362(9) 0.0427(5) Uani d . 1 2
H H9A 0.4165 0.0746 0.7327 0.064 Uiso calc R 1 2
H H9B 0.5097 0.1032 0.7535 0.064 Uiso calc R 1 2
H H9C 0.4794 -0.0724 0.7262 0.064 Uiso calc R 1 2
C C10 0.42443(13) 0.2938(3) 0.39015(9) 0.0404(5) Uani d . 1 2
H H10A 0.4554 0.2202 0.3656 0.061 Uiso calc R 1 2
H H10B 0.4428 0.4083 0.3860 0.061 Uiso calc R 1 2
H H10C 0.3674 0.2863 0.3756 0.061 Uiso calc R 1 2
C C11 0.23229(9) 0.2235(2) 0.52923(8) 0.0232(3) Uani d . 1 2
C C12 0.19580(10) 0.1353(2) 0.57375(8) 0.0283(4) Uani d . 1 2
H H12 0.2052 0.0196 0.5784 0.034 Uiso calc R 1 2
C C13 0.14589(11) 0.2152(3) 0.61129(9) 0.0337(4) Uani d . 1 2
H H13 0.1211 0.1553 0.6419 0.040 Uiso calc R 1 2
C C14 0.13262(11) 0.3823(3) 0.60383(9) 0.0351(4) Uani d . 1 2
H H14 0.0978 0.4381 0.6290 0.042 Uiso calc R 1 2
C C15 0.16958(11) 0.4699(2) 0.55985(9) 0.0330(4) Uani d . 1 2
H H15 0.1597 0.5856 0.5557 0.040 Uiso calc R 1 2
C C16 0.22088(10) 0.3944(2) 0.52148(8) 0.0265(4) Uani d . 1 2
C C17 0.26127(12) 0.4981(3) 0.47580(9) 0.0373(5) Uani d . 1 2
H H17A 0.2446 0.6140 0.4790 0.056 Uiso calc R 1 2
H H17B 0.2458 0.4575 0.4341 0.056 Uiso calc R 1 2
H H17C 0.3196 0.4901 0.4846 0.056 Uiso calc R 1 2
S S2 0.22038(3) 0.67798(6) 0.26437(2) 0.02693(12) Uani d . 1 2
O O4 0.00302(8) 0.83199(19) 0.28806(7) 0.0422(4) Uani d . 1 2
O O5 0.22026(8) 0.51558(16) 0.23717(7) 0.0360(3) Uani d . 1 2
O O6 0.25599(8) 0.69703(19) 0.32615(6) 0.0404(4) Uani d . 1 2
C C29 0.27854(10) 0.9817(2) 0.22581(8) 0.0272(4) Uani d . 1 2
C C18 0.12153(10) 0.7450(2) 0.26076(8) 0.0271(4) Uani d . 1 2
C C19 0.06680(10) 0.7498(2) 0.20564(8) 0.0263(4) Uani d . 1 2
C C20 0.07067(10) 0.7165(2) 0.14330(8) 0.0282(4) Uani d . 1 2
H H20 0.1190 0.6767 0.1289 0.034 Uiso calc R 1 2
C C21 0.00326(11) 0.7420(2) 0.10269(10) 0.0365(5) Uani d . 1 2
C C22 -0.06806(12) 0.7977(3) 0.12514(12) 0.0471(6) Uani d . 1 2
H H22 -0.1141 0.8136 0.0969 0.057 Uiso calc R 1 2
C C23 -0.07384(12) 0.8299(3) 0.18648(12) 0.0454(6) Uani d . 1 2
H H23 -0.1225 0.8669 0.2012 0.054 Uiso calc R 1 2
C C24 -0.00521(11) 0.8056(2) 0.22530(10) 0.0352(4) Uani d . 1 2
C C25 0.08057(12) 0.7949(3) 0.30844(9) 0.0365(5) Uani d . 1 2
C C26 0.00614(15) 0.7143(3) 0.03466(10) 0.0534(6) Uani d . 1 2
H H26A 0.0072 0.8216 0.0137 0.080 Uiso calc R 1 2
H H26B -0.0414 0.6520 0.0184 0.080 Uiso calc R 1 2
H H26C 0.0545 0.6514 0.0276 0.080 Uiso calc R 1 2
C C27 0.10147(16) 0.8167(3) 0.37561(10) 0.0534(6) Uani d . 1 2
H H27A 0.0772 0.7273 0.3980 0.080 Uiso calc R 1 2
H H27B 0.0811 0.9238 0.3886 0.080 Uiso calc R 1 2
H H27C 0.1599 0.8135 0.3846 0.080 Uiso calc R 1 2
C C28 0.26882(10) 0.8114(2) 0.21492(8) 0.0235(4) Uani d . 1 2
C C30 0.32432(11) 1.0681(2) 0.18626(9) 0.0321(4) Uani d . 1 2
H H30 0.3325 1.1837 0.1924 0.038 Uiso calc R 1 2
C C31 0.35822(11) 0.9915(3) 0.13847(9) 0.0339(4) Uani d . 1 2
H H31 0.3903 1.0539 0.1131 0.041 Uiso calc R 1 2
C C32 0.34591(11) 0.8247(3) 0.12726(9) 0.0345(4) Uani d . 1 2
H H32 0.3680 0.7725 0.0936 0.041 Uiso calc R 1 2
C C33 0.30100(10) 0.7347(2) 0.16561(8) 0.0290(4) Uani d . 1 2
H H33 0.2920 0.6197 0.1583 0.035 Uiso calc R 1 2
C C34 0.24201(15) 1.0720(3) 0.27628(10) 0.0453(5) Uani d . 1 2
H H34A 0.2581 1.1889 0.2761 0.068 Uiso calc R 1 2
H H34B 0.2606 1.0223 0.3160 0.068 Uiso calc R 1 2
H H34C 0.1834 1.0641 0.2698 0.068 Uiso calc R 1 2

loop_
_atom_site_aniso_label
_atom_site_aniso_U_11
_atom_site_aniso_U_22
_atom_site_aniso_U_33
_atom_site_aniso_U_12
_atom_site_aniso_U_13
_atom_site_aniso_U_23
S1 0.0259(2) 0.0283(2) 0.0256(2) -0.00190(17) 0.00290(17) -0.00472(18)
O3 0.0361(7) 0.0248(7) 0.0485(8) -0.0034(6) 0.0094(6) -0.0059(6)
O1 0.0275(6) 0.0383(8) 0.0366(7) -0.0025(6) 0.0121(6) 0.0011(6)
O2 0.0379(8) 0.0539(9) 0.0241(7) -0.0015(7) 0.0002(6) -0.0076(6)
C1 0.0246(8) 0.0262(9) 0.0268(9) 0.0009(7) 0.0055(7) -0.0019(7)
C2 0.0228(8) 0.0204(8) 0.0306(9) 0.0022(7) 0.0049(7) -0.0040(7)
C3 0.0249(8) 0.0248(9) 0.0288(9) -0.0013(7) 0.0041(7) 0.0009(7)
C4 0.0302(9) 0.0274(9) 0.0335(10) 0.0026(7) -0.0015(8) -0.0010(8)
C5 0.0281(9) 0.0365(11) 0.0406(11) 0.0008(8) -0.0059(8) -0.0020(9)
C6 0.0216(9) 0.0370(11) 0.0485(12) -0.0022(8) 0.0055(8) -0.0028(9)
C7 0.0257(9) 0.0272(9) 0.0337(10) 0.0018(7) 0.0085(7) -0.0020(8)
C8 0.0308(9) 0.0299(10) 0.0309(10) 0.0026(8) 0.0086(8) -0.0025(8)
C9 0.0441(12) 0.0477(13) 0.0345(11) -0.0005(10) -0.0063(9) 0.0054(10)
C10 0.0471(12) 0.0446(12) 0.0314(11) -0.0004(10) 0.0138(9) 0.0041(9)
C11 0.0192(8) 0.0286(9) 0.0216(8) 0.0003(7) 0.0001(6) -0.0013(7)
C12 0.0248(9) 0.0302(10) 0.0294(9) 0.0003(7) 0.0006(7) 0.0031(8)
C13 0.0291(9) 0.0438(12) 0.0292(10) -0.0006(8) 0.0076(8) 0.0038(8)
C14 0.0286(10) 0.0431(12) 0.0341(10) 0.0044(8) 0.0048(8) -0.0092(9)
C15 0.0308(9) 0.0290(10) 0.0386(11) 0.0035(8) 0.0006(8) -0.0033(8)
C16 0.0235(8) 0.0279(9) 0.0275(9) -0.0015(7) -0.0018(7) -0.0006(7)
C17 0.0418(11) 0.0302(10) 0.0401(11) -0.0007(8) 0.0053(9) 0.0076(9)
S2 0.0236(2) 0.0282(2) 0.0292(2) -0.00071(17) 0.00328(17) 0.00437(18)
O4 0.0341(8) 0.0445(9) 0.0512(9) 0.0028(6) 0.0212(7) -0.0050(7)
O5 0.0304(7) 0.0246(7) 0.0543(9) 0.0007(5) 0.0106(6) 0.0034(6)
O6 0.0377(8) 0.0534(9) 0.0292(7) -0.0056(7) -0.0015(6) 0.0109(6)
C29 0.0284(9) 0.0278(9) 0.0249(9) -0.0003(7) -0.0010(7) -0.0017(7)
C18 0.0247(8) 0.0273(9) 0.0301(9) -0.0007(7) 0.0074(7) -0.0001(7)
C19 0.0202(8) 0.0223(9) 0.0370(10) -0.0015(7) 0.0059(7) -0.0001(7)
C20 0.0236(8) 0.0244(9) 0.0366(10) -0.0011(7) 0.0020(7) -0.0027(8)
C21 0.0319(10) 0.0284(10) 0.0473(12) -0.0030(8) -0.0069(9) -0.0045(9)
C22 0.0265(10) 0.0380(12) 0.0736(16) 0.0032(9) -0.0128(10) -0.0057(11)
C23 0.0207(9) 0.0381(12) 0.0781(17) 0.0032(8) 0.0084(10) -0.0052(11)
C24 0.0269(9) 0.0319(10) 0.0483(12) -0.0003(8) 0.0118(9) -0.0051(9)
C25 0.0379(11) 0.0358(11) 0.0382(11) -0.0013(9) 0.0157(9) 0.0000(9)
C26 0.0538(14) 0.0554(15) 0.0465(13) 0.0008(12) -0.0190(11) -0.0091(11)
C27 0.0671(16) 0.0598(16) 0.0365(12) 0.0019(13) 0.0226(11) -0.0050(11)
C28 0.0190(8) 0.0277(9) 0.0234(8) -0.0006(7) 0.0003(6) 0.0015(7)
C30 0.0334(10) 0.0281(10) 0.0339(10) -0.0045(8) -0.0009(8) 0.0032(8)
C31 0.0286(9) 0.0390(11) 0.0344(10) -0.0030(8) 0.0050(8) 0.0095(8)
C32 0.0306(10) 0.0407(11) 0.0336(10) 0.0030(8) 0.0108(8) -0.0004(9)
C33 0.0247(9) 0.0280(9) 0.0348(10) 0.0019(7) 0.0061(7) -0.0022(8)
C34 0.0689(15) 0.0323(11) 0.0366(11) -0.0067(10) 0.0157(11) -0.0113(9)

loop_
_atom_type_symbol
_atom_type_description
_atom_type_scat_dispersion_real
_atom_type_scat_dispersion_imag
_atom_type_scat_source
C C 0.0033 0.0016 'International Tables Vol C Tables 4.2.6.8 and 6.1.1.4'
H H 0.0000 0.0000 'International Tables Vol C Tables 4.2.6.8 and 6.1.1.4'
O O 0.0106 0.0060 'International Tables Vol C Tables 4.2.6.8 and 6.1.1.4'
S S 0.1246 0.1234 'International Tables Vol C Tables 4.2.6.8 and 6.1.1.4'

loop_
_geom_angle_atom_site_label_1
_geom_angle_atom_site_label_2
_geom_angle_atom_site_label_3
_geom_angle
O2 S1 O3 118.85(9)
O2 S1 C1 108.81(9)
O3 S1 C1 107.34(8)
O2 S1 C11 108.22(8)
O3 S1 C11 106.82(8)
C1 S1 C11 106.09(8)
C8 O1 C7 106.99(13)
C8 C1 C2 107.39(15)
C8 C1 S1 127.81(14)
C2 C1 S1 124.73(13)
C7 C2 C3 119.39(16)
C7 C2 C1 104.81(16)
C3 C2 C1 135.76(16)
C4 C3 C2 119.23(17)
C4 C3 H3 120.4
C2 C3 H3 120.4
C3 C4 C5 119.14(18)
C3 C4 C9 120.67(17)
C5 C4 C9 120.19(17)
C6 C5 C4 122.77(18)
C6 C5 H5 118.6
C4 C5 H5 118.6
C7 C6 C5 116.35(17)
C7 C6 H6 121.8
C5 C6 H6 121.8
C6 C7 O1 126.59(16)
C6 C7 C2 123.11(18)
O1 C7 C2 110.30(16)
C1 C8 O1 110.52(16)
C1 C8 C10 134.49(18)
O1 C8 C10 114.99(16)
C4 C9 H9A 109.5
C4 C9 H9B 109.5
H9A C9 H9B 109.5
C4 C9 H9C 109.5
H9A C9 H9C 109.5
H9B C9 H9C 109.5
C8 C10 H10A 109.5
C8 C10 H10B 109.5
H10A C10 H10B 109.5
C8 C10 H10C 109.5
H10A C10 H10C 109.5
H10B C10 H10C 109.5
C12 C11 C16 121.63(16)
C12 C11 S1 116.08(14)
C16 C11 S1 122.22(13)
C13 C12 C11 120.27(18)
C13 C12 H12 119.9
C11 C12 H12 119.9
C14 C13 C12 119.17(18)
C14 C13 H13 120.4
C12 C13 H13 120.4
C13 C14 C15 120.40(18)
C13 C14 H14 119.8
C15 C14 H14 119.8
C14 C15 C16 122.23(18)
C14 C15 H15 118.9
C16 C15 H15 118.9
C15 C16 C11 116.27(17)
C15 C16 C17 119.56(17)
C11 C16 C17 124.15(16)
C16 C17 H17A 109.5
C16 C17 H17B 109.5
H17A C17 H17B 109.5
C16 C17 H17C 109.5
H17A C17 H17C 109.5
H17B C17 H17C 109.5
O6 S2 O5 118.11(9)
O6 S2 C18 108.77(9)
O5 S2 C18 107.46(8)
O6 S2 C28 109.53(8)
O5 S2 C28 106.55(8)
C18 S2 C28 105.72(8)
C25 O4 C24 107.11(14)
C30 C29 C28 116.58(17)
C30 C29 C34 119.84(17)
C28 C29 C34 123.57(17)
C25 C18 C19 107.70(16)
C25 C18 S2 127.13(15)
C19 C18 S2 125.11(13)
C24 C19 C20 118.89(17)
C24 C19 C18 104.65(16)
C20 C19 C18 136.46(16)
C21 C20 C19 119.18(17)
C21 C20 H20 120.4
C19 C20 H20 120.4
C20 C21 C22 119.5(2)
C20 C21 C26 120.71(19)
C22 C21 C26 119.77(19)
C23 C22 C21 122.55(19)
C23 C22 H22 118.7
C21 C22 H22 118.7
C22 C23 C24 116.24(19)
C22 C23 H23 121.9
C24 C23 H23 121.9
C23 C24 O4 126.14(18)
C23 C24 C19 123.6(2)
O4 C24 C19 110.24(17)
C18 C25 O4 110.29(17)
C18 C25 C27 134.5(2)
O4 C25 C27 115.18(17)
C21 C26 H26A 109.5
C21 C26 H26B 109.5
H26A C26 H26B 109.5
C21 C26 H26C 109.5
H26A C26 H26C 109.5
H26B C26 H26C 109.5
C25 C27 H27A 109.5
C25 C27 H27B 109.5
H27A C27 H27B 109.5
C25 C27 H27C 109.5
H27A C27 H27C 109.5
H27B C27 H27C 109.5
C33 C28 C29 121.31(16)
C33 C28 S2 115.62(14)
C29 C28 S2 122.98(14)
C31 C30 C29 122.19(18)
C31 C30 H30 118.9
C29 C30 H30 118.9
C30 C31 C32 120.42(18)
C30 C31 H31 119.8
C32 C31 H31 119.8
C31 C32 C33 119.08(18)
C31 C32 H32 120.5
C33 C32 H32 120.5
C32 C33 C28 120.36(18)
C32 C33 H33 119.8
C28 C33 H33 119.8
C29 C34 H34A 109.5
C29 C34 H34B 109.5
H34A C34 H34B 109.5
C29 C34 H34C 109.5
H34A C34 H34C 109.5
H34B C34 H34C 109.5

loop_
_geom_bond_atom_site_label_1
_geom_bond_atom_site_label_2
_geom_bond_distance
S1 O2 1.4295(14)
S1 O3 1.4373(14)
S1 C1 1.7379(18)
S1 C11 1.7754(17)
O1 C8 1.369(2)
O1 C7 1.380(2)
C1 C8 1.357(2)
C1 C2 1.449(2)
C2 C7 1.389(2)
C2 C3 1.391(2)
C3 C4 1.386(2)
C3 H3 0.9500
C4 C5 1.404(3)
C4 C9 1.510(3)
C5 C6 1.378(3)
C5 H5 0.9500
C6 C7 1.377(3)
C6 H6 0.9500
C8 C10 1.486(3)
C9 H9A 0.9800
C9 H9B 0.9800
C9 H9C 0.9800
C10 H10A 0.9800
C10 H10B 0.9800
C10 H10C 0.9800
C11 C12 1.390(2)
C11 C16 1.400(3)
C12 C13 1.382(3)
C12 H12 0.9500
C13 C14 1.373(3)
C13 H13 0.9500
C14 C15 1.383(3)
C14 H14 0.9500
C15 C16 1.393(3)
C15 H15 0.9500
C16 C17 1.508(3)
C17 H17A 0.9800
C17 H17B 0.9800
C17 H17C 0.9800
S2 O6 1.4309(14)
S2 O5 1.4378(14)
S2 C18 1.7351(18)
S2 C28 1.7719(17)
O4 C25 1.366(2)
O4 C24 1.380(2)
C29 C30 1.392(3)
C29 C28 1.401(2)
C29 C34 1.497(3)
C18 C25 1.358(3)
C18 C19 1.443(2)
C19 C24 1.391(2)
C19 C20 1.394(2)
C20 C21 1.384(2)
C20 H20 0.9500
C21 C22 1.405(3)
C21 C26 1.506(3)
C22 C23 1.376(3)
C22 H22 0.9500
C23 C24 1.377(3)
C23 H23 0.9500
C25 C27 1.485(3)
C26 H26A 0.9800
C26 H26B 0.9800
C26 H26C 0.9800
C27 H27A 0.9800
C27 H27B 0.9800
C27 H27C 0.9800
C28 C33 1.392(2)
C30 C31 1.378(3)
C30 H30 0.9500
C31 C32 1.379(3)
C31 H31 0.9500
C32 C33 1.382(3)
C32 H32 0.9500
C33 H33 0.9500
C34 H34A 0.9800
C34 H34B 0.9800
C34 H34C 0.9800

loop_
_geom_hbond_atom_site_label_D
_geom_hbond_atom_site_label_H
_geom_hbond_atom_site_label_A
_geom_hbond_site_symmetry_A
_geom_hbond_distance_DH
_geom_hbond_distance_HA
_geom_hbond_distance_DA
_geom_hbond_angle_DHA
C23 H23 O5 2 0.95 2.52 3.431(3) 162
C34 H34B O2 1_565 0.98 2.43 3.137(2) 129
C31 H31 Cg1 1_565 0.95 2.93 3.773(3) 148
C14 H14 Cg2 2_555 0.95 3.00 3.876(3) 154
